data_2224404
loop_
_publ_author_name
'Zhu, Li-Cai'

_publ_section_title Poly[\m~3~-acetato-di-\m~3~-isonicotinato-\m~2~-isonicotinato-samarium(III)silver(I)]
_journal_coeditor_code PV2235
_journal_issue 12
_journal_name_full 'Acta Crystallographica Section E'
_journal_page_first m1616
_journal_paper_doi 10.1107/S1600536809048430
_journal_volume 65
_journal_year 2009
_chemical_formula_iupac '[Ag Sm (C6 H4 N O2)3 (C2 H3 O2)]'
_chemical_formula_moiety 'C20 H15 Ag N3 O8 Sm'
_chemical_formula_sum 'C20 H15 Ag N3 O8 Sm'
_chemical_formula_weight 683.58
_chemical_name_systematic
;
Poly[\m~3~-acetato-di-\m~3~-isonicotinato-\m~2~-isonicotinato-
samarium(III)silver(I)]
;
_space_group_IT_number 178
_symmetry_cell_setting hexagonal
_symmetry_space_group_name_Hall 'P 61 2 (0 0 5)'
_symmetry_space_group_name_H-M 'P 61 2 2'
_atom_sites_solution_hydrogens geom
_atom_sites_solution_primary direct
_atom_sites_solution_secondary difmap
_audit_creation_method SHELXL-97
_cell_angle_alpha 90.00
_cell_angle_beta 90.00
_cell_angle_gamma 120.00
_cell_formula_units_Z 6
_cell_length_a 11.8184(5)
_cell_length_b 11.8184(5)
_cell_length_c 27.340(2)
_cell_measurement_reflns_used 7353
_cell_measurement_temperature 296(2)
_cell_measurement_theta_max 27.35
_cell_measurement_theta_min 2.49
_cell_volume 3307.1(3)
_computing_cell_refinement 'SAINT (Bruker, 2004)'
_computing_data_collection 'APEX2 (Bruker, 2004)'
_computing_data_reduction 'SAINT (Bruker, 2004)'
_computing_molecular_graphics 'XP in SHELXTL (Sheldrick, 2008)'
_computing_publication_material 'SHELXL97 (Sheldrick, 2008)'
_computing_structure_refinement 'SHELXL97 (Sheldrick, 2008)'
_computing_structure_solution 'SHELXS97 (Sheldrick, 2008)'
_diffrn_ambient_temperature 296(2)
_diffrn_measured_fraction_theta_full 0.999
_diffrn_measured_fraction_theta_max 0.999
_diffrn_measurement_device_type 'Bruker APEXII area-detector'
_diffrn_measurement_method '\f and \w scan'
_diffrn_radiation_monochromator graphite
_diffrn_radiation_source 'fine-focus sealed tube'
_diffrn_radiation_type MoK\a
_diffrn_radiation_wavelength 0.71073
_diffrn_reflns_av_R_equivalents 0.0462
_diffrn_reflns_av_sigmaI/netI 0.0244
_diffrn_reflns_limit_h_max 14
_diffrn_reflns_limit_h_min -13
_diffrn_reflns_limit_k_max 14
_diffrn_reflns_limit_k_min -11
_diffrn_reflns_limit_l_max 30
_diffrn_reflns_limit_l_min -32
_diffrn_reflns_number 17136
_diffrn_reflns_theta_full 25.20
_diffrn_reflns_theta_max 25.20
_diffrn_reflns_theta_min 1.99
_exptl_absorpt_coefficient_mu 3.577
_exptl_absorpt_correction_T_max 0.507
_exptl_absorpt_correction_T_min 0.444
_exptl_absorpt_correction_type multi-scan
_exptl_absorpt_process_details '(SADABS; Sheldrick, 1996)'
_exptl_crystal_colour colorless
_exptl_crystal_density_diffrn 2.059
_exptl_crystal_density_method 'not measured'
_exptl_crystal_description block
_exptl_crystal_F_000 1974
_exptl_crystal_size_max 0.23
_exptl_crystal_size_mid 0.20
_exptl_crystal_size_min 0.19
_refine_diff_density_max 0.650
_refine_diff_density_min -0.451
_refine_ls_abs_structure_details 'Flack (1983), 739 Friedel pairs'
_refine_ls_abs_structure_Flack 0.006(15)
_refine_ls_extinction_method none
_refine_ls_goodness_of_fit_ref 1.059
_refine_ls_hydrogen_treatment constr
_refine_ls_matrix_type full
_refine_ls_number_parameters 154
_refine_ls_number_reflns 1992
_refine_ls_number_restraints 0
_refine_ls_restrained_S_all 1.059
_refine_ls_R_factor_all 0.0214
_refine_ls_R_factor_gt 0.0202
_refine_ls_shift/su_max 0.001
_refine_ls_shift/su_mean 0.000
_refine_ls_structure_factor_coef Fsqd
_refine_ls_weighting_details 'calc w=1/[\s^2^(Fo^2^)+(0.0242P)^2^+2.1731P] where P=(Fo^2^+2Fc^2^)/3'
_refine_ls_weighting_scheme calc
_refine_ls_wR_factor_gt 0.0485
_refine_ls_wR_factor_ref 0.0490
_reflns_number_gt 1928
_reflns_number_total 1992
_reflns_threshold_expression I>2sigma(I)
_cod_data_source_file pv2235.cif
_cod_data_source_block I
_cod_depositor_comments
;
The following automatic conversions were performed:
'_symmetry_cell_setting' value 'Hexagonal' changed to 'hexagonal'
according to '/home/saulius/struct/CIF-dictionaries/cif_core.dic'
dictionary named 'cif_core.dic' version 2.4.1 from 2010-06-29.

Automatic conversion script
Id: cif_fix_enum 1527 2010-12-29 10:47:43Z saulius 

The following automatic conversions were performed:

'_symmetry_cell_setting' value 'Hexagonal' changed to 'hexagonal'
according to /home/saulius/struct/CIF-dictionaries/cif_core.dic
dictionary named 'cif_core.dic' version 2.4.1 from 2010-06-29.

Automatic conversion script
Id: cif_fix_values 1715 2011-07-08 13:25:40Z adriana 
;
_cod_original_cell_volume 3307.0(3)
_cod_original_sg_symbol_Hall 'P 61 2 (0 0 -1)'
_cod_database_code 2224404
_cod_database_fobs_code 2224404

loop_
_symmetry_equiv_pos_as_xyz
'x, y, z'
'-y, x-y, z+1/3'
'-x+y, -x, z+2/3'
'-x, -y, z+1/2'
'y, -x+y, z+5/6'
'x-y, x, z+1/6'
'y, x, -z+1/3'
'x-y, -y, -z'
'-x, -x+y, -z+2/3'
'-y, -x, -z+5/6'
'-x+y, y, -z+1/2'
'x, x-y, -z+1/6'

loop_
_atom_site_type_symbol
_atom_site_label
_atom_site_fract_x
_atom_site_fract_y
_atom_site_fract_z
_atom_site_U_iso_or_equiv
_atom_site_adp_type
_atom_site_calc_flag
_atom_site_refinement_flags
_atom_site_occupancy
_atom_site_disorder_assembly
_atom_site_disorder_group
Sm Sm1 0.86531(2) 1.0000 0.0000 0.02353(8) Uani d S 1 . .
Ag Ag2 0.51785(4) 0.75893(2) 0.0833 0.03675(12) Uani d S 1 . .
O O1 0.1435(3) 0.2764(3) -0.10025(9) 0.0409(7) Uani d . 1 . .
O O2 -0.0057(3) 0.1970(3) -0.04112(10) 0.0401(7) Uani d . 1 . .
O O3 0.6346(3) 0.9170(3) 0.02435(11) 0.0401(7) Uani d . 1 . .
O O4 1.0601(3) 1.0664(3) 0.04589(11) 0.0495(8) Uani d . 1 . .
C C1 0.1062(4) 0.2765(4) -0.05754(14) 0.0312(10) Uani d . 1 . .
C C2 0.1996(4) 0.3805(4) -0.02321(13) 0.0328(9) Uani d . 1 . .
C C3 0.1670(4) 0.3897(4) 0.02451(15) 0.0410(12) Uani d . 1 . .
H H4 0.0847 0.3306 0.0366 0.049 Uiso calc R 1 . .
C C4 0.2570(5) 0.4864(5) 0.05370(16) 0.0460(11) Uani d . 1 . .
H H2 0.2328 0.4914 0.0856 0.055 Uiso calc R 1 . .
C C5 0.4073(6) 0.5645(7) -0.0058(2) 0.101(3) Uani d . 1 . .
H H3 0.4902 0.6253 -0.0169 0.121 Uiso calc R 1 . .
C C6 0.3228(6) 0.4690(6) -0.03802(19) 0.083(3) Uani d . 1 . .
H H5 0.3500 0.4655 -0.0696 0.100 Uiso calc R 1 . .
C C7 0.6215(5) 1.0000 0.0000 0.0345(13) Uani d S 1 . .
C C8 0.4962(7) 1.0000 0.0000 0.089(3) Uani d S 1 . .
H H11A 0.5133 1.0884 -0.0010 0.133 Uiso calc PR 0.50 . .
H H11B 0.4481 0.9581 0.0292 0.133 Uiso calc PR 0.50 . .
H H11C 0.4458 0.9535 -0.0282 0.133 Uiso calc PR 0.50 . .
C C9 1.1136(5) 1.0568(3) 0.0833 0.0345(13) Uani d S 1 . .
C C10 1.2622(6) 1.1311(3) 0.0833 0.0375(13) Uani d S 1 . .
C C11 1.3318(5) 1.2039(6) 0.04352(19) 0.0576(15) Uani d . 1 . .
H H13 1.2889 1.2083 0.0157 0.069 Uiso calc R 1 . .
C C12 1.4659(6) 1.2700(8) 0.0456(3) 0.082(2) Uani d . 1 . .
H H14 1.5112 1.3200 0.0186 0.099 Uiso calc R 1 . .
N N1 0.3766(4) 0.5734(4) 0.03960(13) 0.0508(11) Uani d . 1 . .
N N2 1.5358(7) 1.2679(4) 0.0833 0.093(3) Uani d S 1 . .

loop_
_atom_site_aniso_label
_atom_site_aniso_U_11
_atom_site_aniso_U_22
_atom_site_aniso_U_33
_atom_site_aniso_U_12
_atom_site_aniso_U_13
_atom_site_aniso_U_23
Sm1 0.02697(12) 0.02447(15) 0.01831(13) 0.01224(7) 0.00126(6) 0.00253(11)
Ag2 0.0309(2) 0.0440(2) 0.0310(2) 0.01544(12) 0.000 -0.00131(18)
O1 0.0433(18) 0.0454(18) 0.0227(14) 0.0137(15) -0.0043(13) -0.0073(12)
O2 0.0395(17) 0.0320(16) 0.0298(15) 0.0036(14) -0.0050(13) 0.0045(12)
O3 0.0345(16) 0.0457(18) 0.0413(17) 0.0210(14) 0.0125(13) 0.0158(14)
O4 0.0354(17) 0.070(2) 0.0403(17) 0.0244(15) -0.0079(14) 0.0031(15)
C1 0.038(2) 0.024(2) 0.024(2) 0.0092(18) -0.0050(17) 0.0024(16)
C2 0.038(2) 0.028(2) 0.023(2) 0.009(2) -0.0038(18) 0.0002(17)
C3 0.040(3) 0.033(2) 0.031(2) 0.004(2) 0.0042(18) -0.0024(19)
C4 0.048(3) 0.042(3) 0.028(2) 0.008(2) 0.002(2) -0.008(2)
C5 0.061(4) 0.095(5) 0.045(3) -0.037(3) 0.022(3) -0.033(3)
C6 0.066(4) 0.075(4) 0.031(3) -0.023(3) 0.017(3) -0.020(3)
C7 0.031(2) 0.046(3) 0.031(3) 0.0231(17) -0.0010(15) -0.002(3)
C8 0.062(3) 0.129(9) 0.098(7) 0.064(4) 0.021(3) 0.042(7)
C9 0.031(3) 0.034(2) 0.037(3) 0.0156(16) 0.000 0.000(2)
C10 0.035(3) 0.042(3) 0.034(3) 0.0174(16) 0.000 0.004(3)
C11 0.041(3) 0.080(4) 0.051(3) 0.029(3) 0.011(2) 0.025(3)
C12 0.055(4) 0.102(6) 0.075(4) 0.028(4) 0.026(3) 0.027(4)
N1 0.042(2) 0.046(2) 0.033(2) -0.0024(19) -0.0019(18) -0.0115(17)
N2 0.049(4) 0.120(6) 0.086(6) 0.025(2) 0.000 0.009(5)

loop_
_atom_type_symbol
_atom_type_description
_atom_type_scat_dispersion_real
_atom_type_scat_dispersion_imag
_atom_type_scat_source
C C 0.0033 0.0016 'International Tables Vol C Tables 4.2.6.8 and 6.1.1.4'
H H 0.0000 0.0000 'International Tables Vol C Tables 4.2.6.8 and 6.1.1.4'
N N 0.0061 0.0033 'International Tables Vol C Tables 4.2.6.8 and 6.1.1.4'
O O 0.0106 0.0060 'International Tables Vol C Tables 4.2.6.8 and 6.1.1.4'
Ag Ag -0.8971 1.1015 'International Tables Vol C Tables 4.2.6.8 and 6.1.1.4'
Sm Sm -0.1638 3.4418 'International Tables Vol C Tables 4.2.6.8 and 6.1.1.4'

loop_
_geom_angle_atom_site_label_1
_geom_angle_atom_site_label_2
_geom_angle_atom_site_label_3
_geom_angle_site_symmetry_1
_geom_angle_site_symmetry_3
_geom_angle
_geom_angle_publ_flag
O2 Sm1 O2 1_665 8_665 162.24(16) ?
O2 Sm1 O4 1_665 . 83.32(11) ?
O2 Sm1 O4 8_665 . 82.47(11) ?
O2 Sm1 O4 1_665 8_675 82.47(11) ?
O2 Sm1 O4 8_665 8_675 83.32(11) ?
O4 Sm1 O4 . 8_675 73.52(16) ?
O2 Sm1 O1 1_665 10_664 102.15(10) ?
O2 Sm1 O1 8_665 10_664 83.83(10) ?
O4 Sm1 O1 . 10_664 145.28(11) ?
O4 Sm1 O1 8_675 10_664 73.30(11) ?
O2 Sm1 O1 1_665 6_665 83.83(10) ?
O2 Sm1 O1 8_665 6_665 102.15(10) ?
O4 Sm1 O1 . 6_665 73.30(11) ?
O4 Sm1 O1 8_675 6_665 145.28(11) ?
O1 Sm1 O1 10_664 6_665 141.02(16) ?
O2 Sm1 O3 1_665 . 124.27(10) ?
O2 Sm1 O3 8_665 . 73.44(10) ?
O4 Sm1 O3 . . 132.68(10) ?
O4 Sm1 O3 8_675 . 139.93(12) ?
O1 Sm1 O3 10_664 . 72.14(10) ?
O1 Sm1 O3 6_665 . 72.89(11) ?
O2 Sm1 O3 1_665 8_675 73.44(10) ?
O2 Sm1 O3 8_665 8_675 124.27(10) ?
O4 Sm1 O3 . 8_675 139.93(12) ?
O4 Sm1 O3 8_675 8_675 132.68(10) ?
O1 Sm1 O3 10_664 8_675 72.89(11) ?
O1 Sm1 O3 6_665 8_675 72.14(10) ?
O3 Sm1 O3 . 8_675 51.51(13) ?
O2 Sm1 C7 1_665 . 98.88(8) ?
O2 Sm1 C7 8_665 . 98.88(8) ?
O4 Sm1 C7 . . 143.24(8) ?
O4 Sm1 C7 8_675 . 143.24(8) ?
O1 Sm1 C7 10_664 . 70.51(8) ?
O1 Sm1 C7 6_665 . 70.51(8) ?
O3 Sm1 C7 . . 25.76(7) ?
O3 Sm1 C7 8_675 . 25.76(7) ?
N1 Ag2 N1 . 12_565 102.7(2) ?
N1 Ag2 O3 . . 105.05(13) ?
N1 Ag2 O3 12_565 . 112.42(14) ?
N1 Ag2 O3 . 12_565 112.42(14) ?
N1 Ag2 O3 12_565 12_565 105.05(13) ?
O3 Ag2 O3 . 12_565 118.21(15) ?
C1 O1 Sm1 . 5_454 124.3(3) ?
C1 O2 Sm1 . 1_445 146.4(3) ?
C7 O3 Ag2 . . 137.6(3) ?
C7 O3 Sm1 . . 95.1(3) ?
Ag2 O3 Sm1 . . 126.58(12) ?
C9 O4 Sm1 . . 149.2(3) ?
O1 C1 O2 . . 124.9(4) ?
O1 C1 C2 . . 118.0(4) ?
O2 C1 C2 . . 117.1(3) ?
C6 C2 C3 . . 117.0(4) ?
C6 C2 C1 . . 120.6(4) ?
C3 C2 C1 . . 122.4(4) ?
C4 C3 C2 . . 119.2(4) ?
C4 C3 H4 . . 120.4 ?
C2 C3 H4 . . 120.4 ?
N1 C4 C3 . . 124.3(4) ?
N1 C4 H2 . . 117.9 ?
C3 C4 H2 . . 117.9 ?
N1 C5 C6 . . 123.5(5) ?
N1 C5 H3 . . 118.3 ?
C6 C5 H3 . . 118.3 ?
C2 C6 C5 . . 119.6(5) ?
C2 C6 H5 . . 120.2 ?
C5 C6 H5 . . 120.2 ?
O3 C7 O3 8_675 . 118.3(5) ?
O3 C7 C8 8_675 . 120.9(3) ?
O3 C7 C8 . . 120.9(3) ?
O3 C7 Sm1 8_675 . 59.1(3) ?
O3 C7 Sm1 . . 59.1(3) ?
C8 C7 Sm1 . . 180.0000(10) ?
C7 C8 H11A . . 109.5 ?
C7 C8 H11B . . 109.5 ?
H11A C8 H11B . . 109.5 ?
C7 C8 H11C . . 109.5 ?
H11A C8 H11C . . 109.5 ?
H11B C8 H11C . . 109.5 ?
O4 C9 O4 . 12_565 127.5(6) ?
O4 C9 C10 . . 116.3(3) ?
O4 C9 C10 12_565 . 116.3(3) ?
C11 C10 C11 . 12_565 117.6(6) ?
C11 C10 C9 . . 121.2(3) ?
C11 C10 C9 12_565 . 121.2(3) ?
C10 C11 C12 . . 118.8(5) ?
C10 C11 H13 . . 120.6 ?
C12 C11 H13 . . 120.6 ?
N2 C12 C11 . . 125.0(6) ?
N2 C12 H14 . . 117.5 ?
C11 C12 H14 . . 117.5 ?
C5 N1 C4 . . 116.4(4) ?
C5 N1 Ag2 . . 117.8(3) ?
C4 N1 Ag2 . . 124.7(3) ?
C12 N2 C12 . 12_565 114.9(7) ?

loop_
_geom_bond_atom_site_label_1
_geom_bond_atom_site_label_2
_geom_bond_site_symmetry_2
_geom_bond_distance
_geom_bond_publ_flag
Sm1 O2 1_665 2.336(3) ?
Sm1 O2 8_665 2.336(3) ?
Sm1 O4 . 2.384(3) ?
Sm1 O4 8_675 2.384(3) ?
Sm1 O1 10_664 2.478(3) ?
Sm1 O1 6_665 2.478(3) ?
Sm1 O3 . 2.483(3) ?
Sm1 O3 8_675 2.483(3) ?
Ag2 N1 . 2.316(4) ?
Ag2 N1 12_565 2.316(4) ?
Ag2 O3 . 2.328(3) ?
Ag2 O3 12_565 2.328(3) ?
O1 C1 . 1.248(5) ?
O1 Sm1 5_454 2.478(3) ?
O2 C1 . 1.261(5) ?
O2 Sm1 1_445 2.336(3) ?
O3 C7 . 1.257(4) ?
O4 C9 . 1.238(4) ?
C1 C2 . 1.501(5) ?
C2 C6 . 1.362(7) ?
C2 C3 . 1.380(6) ?
C3 C4 . 1.363(6) ?
C3 H4 . 0.9300 ?
C4 N1 . 1.323(6) ?
C4 H2 . 0.9300 ?
C5 N1 . 1.311(6) ?
C5 C6 . 1.386(7) ?
C5 H3 . 0.9300 ?
C6 H5 . 0.9300 ?
C7 O3 8_675 1.257(4) ?
C7 C8 . 1.482(9) ?
C8 H11A . 0.9600 ?
C8 H11B . 0.9600 ?
C8 H11C . 0.9600 ?
C9 O4 12_565 1.238(4) ?
C9 C10 . 1.521(8) ?
C10 C11 . 1.376(6) ?
C10 C11 12_565 1.376(6) ?
C11 C12 . 1.374(8) ?
C11 H13 . 0.9300 ?
C12 N2 . 1.329(8) ?
C12 H14 . 0.9300 ?
N2 C12 12_565 1.329(8) ?
